data_7236550
loop_
_publ_author_name
'Wang, Hailong'
'Wu, Hui'
'Kan, Jinglan'
'Chang, Ganggang'
'Yao, Zizhu'
'Li, Bin'
'Zhou, Wei'
'Xiang, Shengchang'
'Cong-Gui Zhao, John'
'Chen, Banglin'

_publ_section_title
;
 A microporous hydrogen-bonded organic framework with amine sites for
 selective recognition of small molecules
;
_journal_issue 18
_journal_name_full 'Journal of Materials Chemistry A'
_journal_page_first 8292
_journal_paper_doi 10.1039/C7TA01364G
_journal_volume 5
_journal_year 2017
_chemical_formula_sum 'C18 H21 N15'
_chemical_formula_weight 447.46
_space_group_IT_number 190
_space_group_name_Hall 'P -6c -2c'
_space_group_name_H-M_alt 'P -6 2 c'
_symmetry_cell_setting hexagonal
_symmetry_space_group_name_H-M 'P -6 2 c'
_audit_creation_date 2015-11-10T10:02
_audit_creation_method 'from EXP file using GSAS2CIF'
_audit_update_record
;
2015-11-20 deposited with the CCDC.
2017-04-10 downloaded from the CCDC.
;
_cell_angle_alpha 90.0
_cell_angle_beta 90.0
_cell_angle_gamma 120.0
_cell_formula_units_Z 2
_cell_length_a 11.3535(9)
_cell_length_b 11.3535
_cell_length_c 11.7010(12)
_cell_measurement_temperature 298
_cell_volume 1306.21(17)
_computing_structure_refinement GSAS
_diffrn_ambient_temperature 298
_diffrn_measurement_device_type PANalytical_X-pert
_diffrn_radiation_probe x-ray
_diffrn_radiation_type 'Cu K\a'
_diffrn_radiation_wavelength 1.5418
_diffrn_radiation_wavelength_wt 1.00
_exptl_absorpt_correction_T_max 1.00000
_exptl_absorpt_correction_T_min 1.00000
_pd_calc_method 'Rietveld Refinement'
_pd_meas_2theta_range_inc 0.02
_pd_meas_2theta_range_max 50.0
_pd_meas_2theta_range_min 4.0
_pd_meas_number_of_points 2301
_pd_phase_name HOF-9
_pd_proc_2theta_range_inc 0.02
_pd_proc_2theta_range_max 49.95907
_pd_proc_2theta_range_min 3.95907
_pd_proc_info_datetime 2015-11-10T10:02:40
_pd_proc_ls_peak_cutoff 0.01000
_pd_proc_ls_prof_R_factor 0.0771
_pd_proc_ls_prof_wR_expected 0.0767
_pd_proc_ls_prof_wR_factor 0.1105
_pd_proc_number_of_points 2301
_refine_ls_goodness_of_fit_all 1.44
_refine_ls_matrix_type full
_refine_ls_number_parameters 7
_refine_ls_number_restraints 0
_refine_ls_R_Fsqd_factor 0.08038
_refine_ls_shift/su_max 0.04
_refine_ls_shift/su_mean 0.01
_reflns_d_resolution_high 1.835
_reflns_d_resolution_low 9.832
_reflns_limit_h_max 5
_reflns_limit_h_min 0
_reflns_limit_k_max 3
_reflns_limit_k_min 0
_reflns_limit_l_max 6
_reflns_limit_l_min 0
_reflns_number_total 118
_cod_data_source_file c7ta01364g2.cif
_cod_data_source_block HOF-9a
_cod_depositor_comments
;
The following automatic conversions were performed:

data item '_geom_angle_publ_flag' value 'N' was changed to 'n' in
accordance with the
/home/saulius/struct/COD-crude-data/automatic-downloads/DataCite-retrospective/RSC/depositions/lib/dictionaries/cif_core.dic
dictionary named 'cif_core.dic' version 2.4.2 last updated on
2011-04-26 (23 times).

data item '_geom_bond_publ_flag' value 'N' was changed to 'n' in
accordance with the
/home/saulius/struct/COD-crude-data/automatic-downloads/DataCite-retrospective/RSC/depositions/lib/dictionaries/cif_core.dic
dictionary named 'cif_core.dic' version 2.4.2 last updated on
2011-04-26 (23 times).

Automatic conversion script
Id: cif_fix_values 6909 2019-04-08 15:41:33Z antanas 
;
_cod_original_cell_volume 1306.22(26)
_cod_database_code 7236550
_gsas_exptl_extinct_corr_t_min 1.00000
_gsas_exptl_extinct_corr_t_max 1.00000

loop_
_symmetry_equiv_pos_site_id
_symmetry_equiv_pos_as_xyz
1 +x,+y,+z
2 y-x,-x,-z+1/2
3 -y,x-y,+z
4 +x,+y,-z+1/2
5 y-x,-x,+z
6 -y,x-y,-z+1/2
7 x-y,-y,-z
8 -x,y-x,+z+1/2
9 +y,+x,-z
10 x-y,-y,+z+1/2
11 -x,y-x,-z
12 +y,+x,+z+1/2

loop_
_atom_site_type_symbol
_atom_site_label
_atom_site_fract_x
_atom_site_fract_y
_atom_site_fract_z
_atom_site_occupancy
_atom_site_thermal_displace_type
_atom_site_U_iso_or_equiv
_atom_site_symmetry_multiplicity
C C1 0.55978(24) 0.6929(5) 0.653231 1.0 Uiso 0.03779 12
N N2 0.53967(31) 0.7346(4) 0.550735 1.0 Uiso 0.04935 12
H H3 0.5047(5) 0.8011(4) 0.546582 1.0 Uiso 0.055 12
H H4 0.55435(24) 0.6911(5) 0.478400 1.0 Uiso 0.055 12
N N5 0.5949(4) 0.5935(6) 0.647847 1.0 Uiso 0.04935 12
H H6 0.3232(11) 0.2088(5) 0.674579 1.0 Uiso 0.055 12
C C7 0.6074(5) 0.5487(7) 0.75 1.0 Uiso 0.03779 6
C C8 0.6340(9) 0.4335(9) 0.75 1.0 Uiso 0.03779 6
N N9 0.54239(34) 0.7467(4) 0.75 1.0 Uiso 0.04935 6
C C10 0.3777(10) 0.2702(5) 0.75 1.0 Uiso 0.03779 6
H H11 0.3686(7) 0.3620(4) 0.75 1.0 Uiso 0.055 6
C C12 0.5347(11) 0.3050(8) 0.75 1.0 Uiso 0.03779 6

loop_
_atom_type_symbol
_atom_type_number_in_cell
_atom_type_scat_dispersion_real
_atom_type_scat_dispersion_imag
_atom_type_scat_Cromer_Mann_a1
_atom_type_scat_Cromer_Mann_a2
_atom_type_scat_Cromer_Mann_a3
_atom_type_scat_Cromer_Mann_a4
_atom_type_scat_Cromer_Mann_b1
_atom_type_scat_Cromer_Mann_b2
_atom_type_scat_Cromer_Mann_b3
_atom_type_scat_Cromer_Mann_b4
_atom_type_scat_Cromer_Mann_c
_atom_type_scat_source
C 36.0 0.000 0.000 2.31000 20.8439 1.02000 10.2075 1.58860 0.56870 0.86500 51.6512 0.21560 International_Tables_Vol_C
N 30.0 0.000 0.000 12.2126 0.00570 3.13220 9.89330 2.01250 28.9975 1.16630 0.58260 -11.529 International_Tables_Vol_C
H 42.0 0.000 0.000 0.49300 10.5109 0.32291 26.1257 0.14019 3.14236 0.04081 57.7997 0.00304 International_Tables_Vol_C

loop_
_geom_angle_atom_site_label_1
_geom_angle_atom_site_label_2
_geom_angle_atom_site_label_3
_geom_angle
_geom_angle_site_symmetry_1
_geom_angle_site_symmetry_3
_geom_angle_publ_flag
C7 C8 C12 122.3383(10) 1_555 1_555 n
C7 C8 C12 117.2815(9) 1_555 2_666 n
C12 C8 C12 120.3802(9) 1_555 2_666 n
C8 C7 N5 116.3836(29) 1_555 1_555 n
C8 C7 N5 116.3836(29) 1_555 4_556 n
N5 C7 N5 127.205(6) 1_555 4_556 n
C8 C12 C8 119.6(12) 1_555 3_655 n
C8 C12 C10 119.7(9) 1_555 1_555 n
C8 C12 C10 120.7(8) 3_655 1_555 n
N2 C1 N5 114.6134(33) 1_555 1_555 n
N2 C1 N9 119.937(6) 1_555 1_555 n
N5 C1 N9 125.4355(30) 1_555 1_555 n
C1 N2 H3 120.0523(26) 1_555 1_555 n
C1 N2 H4 117.670(6) 1_555 1_555 n
H3 N2 H4 122.131(4) 1_555 1_555 n
C7 N5 C1 113.7395(32) 1_555 1_555 n
C1 N9 C1 114.376(7) 1_555 4_556 n
C12 C10 H6 110.8128(17) 1_555 1_555 n
C12 C10 H6 110.8128(17) 1_555 4_556 n
C12 C10 H11 112.4676(20) 1_555 1_555 n
H6 C10 H6 106.335(7) 1_555 4_556 n
H6 C10 H11 108.0828(15) 1_555 1_555 n
H6 C10 H11 108.0828(15) 4_556 1_555 n

loop_
_geom_bond_atom_site_label_1
_geom_bond_atom_site_label_2
_geom_bond_distance
_geom_bond_site_symmetry_2
_geom_bond_publ_flag
C8 C7 1.482(12) 1_555 n
C8 C12 1.325(12) 1_555 n
C8 C12 1.40(2) 2_666 n
C7 N5 1.334(4) 1_555 n
C12 C10 1.622(17) 1_555 n
C1 N2 1.350(3) 1_555 n
C1 N5 1.373(7) 1_555 n
C1 N9 1.347(3) 1_555 n
N2 C1 1.350(3) 1_555 n
N2 H3 1.015(7) 1_555 n
N2 H4 1.035(3) 1_555 n
H3 N2 1.015(7) 1_555 n
H4 N2 1.035(3) 1_555 n
N5 C7 1.334(4) 1_555 n
N5 C1 1.373(7) 1_555 n
H6 C10 1.103(6) 1_555 n
N9 C1 1.347(3) 1_555 n
N9 C1 1.347(3) 4_556 n
C10 C12 1.622(17) 1_555 n
C10 H6 1.103(6) 1_555 n
C10 H6 1.103(6) 4_556 n
C10 H11 1.098(10) 1_555 n
H11 C10 1.098(10) 1_555 n
